data_7200164
loop_
_publ_author_name
'Hathwar, Venkatesha R.'
'Manivel, P.'
'Nawaz Khan, F.'
'Guru Row, T. N.'

_publ_section_title
;
 Evaluation of intermolecular interactions in thioisocoumarin derivatives:
 the role of the sulfur atom in generating packing motifs
;
_journal_coden_ASTM CRECF4
_journal_issue 2
_journal_name_full CrystEngComm
_journal_page_first 284
_journal_page_last 291
_journal_paper_doi 10.1039/b807896c
_journal_volume 11
_journal_year 2009
_chemical_compound_source 'see text'
_chemical_formula_moiety 'C15 H16 O S'
_chemical_formula_sum 'C15 H16 O S'
_chemical_formula_weight 244.35
_chemical_name_common 3-Cyclohexyl-1H-isochromene-1-thione
_space_group_IT_number 14
_symmetry_cell_setting monoclinic
_symmetry_Int_Tables_number 14
_symmetry_space_group_name_Hall '-P 2ybc'
_symmetry_space_group_name_H-M 'P 1 21/c 1'
_atom_sites_solution_hydrogens geom
_atom_sites_solution_primary direct
_atom_sites_solution_secondary difmap
_audit_creation_date 'Aug 08 00:02:31 2008'
_audit_creation_method ' SHELXL-97'
_audit_update_record
;
;
_cell_angle_alpha 90
_cell_angle_beta 105.704(3)
_cell_angle_gamma 90
_cell_formula_units_Z 4
_cell_length_a 8.9463(14)
_cell_length_b 12.335(2)
_cell_length_c 12.338(2)
_cell_measurement_reflns_used 1537
_cell_measurement_temperature 290(2)
_cell_measurement_theta_max 25.32
_cell_measurement_theta_min 2.36
_cell_volume 1310.7(4)
_computing_cell_refinement 'Bruker SMART V5.628, (Bruker, 2004)'
_computing_data_collection 'Bruker SMART V5.628, (Bruker, 2004)'
_computing_data_reduction 'Bruker SAINT V6.45a, (Bruker, 2004)'
_computing_molecular_graphics 'Ortep-3 for Windows (Farrugia, 1997) and CAMERON (Watkin et al., 1993)'
_computing_publication_material 'PLATON (Spek, 1990)'
_computing_structure_refinement 'SHELXL-97 (Sheldrick, 1997)'
_computing_structure_solution 'SHELXTL V6.14 (Bruker, 2000)'
_diffrn_ambient_temperature 290(2)
_diffrn_measured_fraction_theta_full 1.000
_diffrn_measured_fraction_theta_max 1.000
_diffrn_measurement_device_type 'Bruker SMART CCD area detector'
_diffrn_measurement_method '\f and \w scans'
_diffrn_radiation_monochromator graphite
_diffrn_radiation_probe x-ray
_diffrn_radiation_source 'fine-focus sealed tube'
_diffrn_radiation_type MoK\a
_diffrn_radiation_wavelength 0.71073
_diffrn_reflns_av_R_equivalents 0.0393
_diffrn_reflns_av_sigmaI/netI 0.0378
_diffrn_reflns_limit_h_max 11
_diffrn_reflns_limit_h_min -10
_diffrn_reflns_limit_k_max 15
_diffrn_reflns_limit_k_min -14
_diffrn_reflns_limit_l_max 15
_diffrn_reflns_limit_l_min -15
_diffrn_reflns_number 10010
_diffrn_reflns_reduction_process
;
;
_diffrn_reflns_theta_full 25.50
_diffrn_reflns_theta_max 25.50
_diffrn_reflns_theta_min 2.36
_diffrn_standards_decay_% 0
_diffrn_standards_number 0
_exptl_absorpt_coefficient_mu 0.228
_exptl_absorpt_correction_T_max 0.9644
_exptl_absorpt_correction_T_min 0.9161
_exptl_absorpt_correction_type multi-scan
_exptl_absorpt_process_details '(SADABS; Sheldrick, 1996)'
_exptl_crystal_colour yellow
_exptl_crystal_density_diffrn 1.238
_exptl_crystal_density_method 'Not Measured'
_exptl_crystal_description block
_exptl_crystal_F_000 520
_exptl_crystal_size_max 0.28
_exptl_crystal_size_mid 0.24
_exptl_crystal_size_min 0.16
_refine_diff_density_max 0.124
_refine_diff_density_min -0.154
_refine_diff_density_rms 0.032
_refine_ls_extinction_method none
_refine_ls_goodness_of_fit_ref 1.014
_refine_ls_hydrogen_treatment refall
_refine_ls_matrix_type full
_refine_ls_number_parameters 218
_refine_ls_number_reflns 2570
_refine_ls_number_restraints 16
_refine_ls_restrained_S_all 1.029
_refine_ls_R_factor_all 0.0785
_refine_ls_R_factor_gt 0.0454
_refine_ls_shift/su_max 0.000
_refine_ls_shift/su_mean 0.000
_refine_ls_structure_factor_coef Fsqd
_refine_ls_weighting_details 'calc w=1/[\s^2^(Fo^2^)+(0.0515P)^2^+0.0000P] where P=(Fo^2^+2Fc^2^)/3'
_refine_ls_weighting_scheme calc
_refine_ls_wR_factor_gt 0.1055
_refine_ls_wR_factor_ref 0.1173
_reflns_number_gt 1640
_reflns_number_total 2570
_reflns_threshold_expression >2sigma(I)
_cod_data_source_file B807896c.txt
_cod_data_source_block chsic_m
_cod_depositor_comments
;
The following automatic conversions were performed:
'_symmetry_cell_setting' value 'Monoclinic' changed to 'monoclinic'
according to '/home/saulius/struct/CIF-dictionaries/cif_core.dic'
dictionary named 'cif_core.dic' version 2.4.1 from 2010-06-29.

Automatic conversion script
Id: cif_fix_enum 1527 2010-12-29 10:47:43Z saulius 

 Replaced the incorrect bibliographical reference to the original
 publication with a proper one.
 
 Antanas Vaitkus,
 2019-09-17
;
_cod_original_sg_symbol_H-M 'P 21/c'
_cod_database_code 7200164

loop_
_symmetry_equiv_pos_site_id
_symmetry_equiv_pos_as_xyz
1 x,y,z
2 -x,1/2+y,1/2-z
3 -x,-y,-z
4 x,1/2-y,1/2+z

loop_
_atom_site_label
_atom_site_type_symbol
_atom_site_fract_x
_atom_site_fract_y
_atom_site_fract_z
_atom_site_U_iso_or_equiv
_atom_site_adp_type
_atom_site_occupancy
_atom_site_symmetry_multiplicity
_atom_site_calc_flag
_atom_site_refinement_flags
_atom_site_disorder_assembly
_atom_site_disorder_group
S1 S 0.01784(8) 0.53284(6) 0.29523(6) 0.0873(3) Uani 1 1 d . . .
O1 O 0.15208(15) 0.40566(11) 0.18893(10) 0.0591(4) Uani 1 1 d . . .
C1 C 0.1084(2) 0.50996(17) 0.19872(18) 0.0601(6) Uani 1 1 d . . .
C2 C 0.2237(2) 0.37076(16) 0.10901(15) 0.0508(5) Uani 1 1 d . . .
C3 C 0.2524(2) 0.44076(18) 0.03538(17) 0.0596(6) Uani 1 1 d D . .
C4 C 0.2485(3) 0.6294(2) -0.0352(2) 0.0827(8) Uani 1 1 d D . .
C5 C 0.2159(4) 0.7367(3) -0.0249(3) 0.1026(10) Uani 1 1 d D . .
C6 C 0.1482(4) 0.7714(2) 0.0574(3) 0.1024(10) Uani 1 1 d D . .
C7 C 0.1123(3) 0.6991(2) 0.1312(3) 0.0827(7) Uani 1 1 d D . .
C8 C 0.1454(2) 0.58805(17) 0.12258(17) 0.0619(6) Uani 1 1 d . . .
C9 C 0.2153(2) 0.55305(18) 0.03960(18) 0.0629(6) Uani 1 1 d . . .
C10 C 0.2603(2) 0.25314(15) 0.12480(14) 0.0500(5) Uani 1 1 d D . .
C11 C 0.3846(3) 0.23255(19) 0.23504(16) 0.0656(6) Uani 1 1 d D . .
C12 C 0.4129(3) 0.1122(2) 0.25559(19) 0.0727(7) Uani 1 1 d D . .
C13 C 0.4587(3) 0.0590(2) 0.1584(2) 0.0809(7) Uani 1 1 d D . .
C14 C 0.3363(3) 0.0800(2) 0.0484(2) 0.0789(7) Uani 1 1 d D . .
C15 C 0.3072(3) 0.20096(18) 0.02750(17) 0.0625(6) Uani 1 1 d D . .
H3 H 0.303(2) 0.4143(15) -0.0239(14) 0.064(6) Uiso 1 1 d D . .
H4 H 0.297(3) 0.6032(19) -0.0978(17) 0.099(8) Uiso 1 1 d D . .
H5 H 0.241(3) 0.7948(19) -0.079(2) 0.125(9) Uiso 1 1 d D . .
H6 H 0.119(3) 0.8511(16) 0.063(2) 0.143(11) Uiso 1 1 d D . .
H7 H 0.066(2) 0.7201(18) 0.1944(16) 0.087(8) Uiso 1 1 d D . .
H10 H 0.1578(19) 0.2157(14) 0.1292(14) 0.065(5) Uiso 1 1 d D . .
H11A H 0.489(2) 0.2720(18) 0.2288(19) 0.096(8) Uiso 1 1 d D . .
H11B H 0.353(2) 0.2727(16) 0.2986(16) 0.088(7) Uiso 1 1 d D . .
H12A H 0.497(2) 0.097(2) 0.3315(16) 0.105(8) Uiso 1 1 d D . .
H12B H 0.309(2) 0.0744(16) 0.2628(17) 0.082(7) Uiso 1 1 d D . .
H13A H 0.475(3) -0.0233(14) 0.172(2) 0.100(8) Uiso 1 1 d D . .
H13B H 0.567(2) 0.0950(18) 0.1561(19) 0.097(8) Uiso 1 1 d D . .
H14A H 0.230(2) 0.042(2) 0.048(2) 0.128(11) Uiso 1 1 d D . .
H14B H 0.372(2) 0.0513(17) -0.0201(16) 0.090(7) Uiso 1 1 d D . .
H15A H 0.4067(19) 0.2407(14) 0.0233(15) 0.064(6) Uiso 1 1 d D . .
H15B H 0.2237(19) 0.2171(15) -0.0468(14) 0.071(6) Uiso 1 1 d D . .

loop_
_atom_site_aniso_label
_atom_site_aniso_U_11
_atom_site_aniso_U_22
_atom_site_aniso_U_33
_atom_site_aniso_U_23
_atom_site_aniso_U_13
_atom_site_aniso_U_12
S1 0.0839(5) 0.0862(5) 0.0985(5) -0.0252(3) 0.0364(4) 0.0111(3)
O1 0.0618(9) 0.0557(9) 0.0633(8) -0.0042(6) 0.0229(7) 0.0055(7)
C1 0.0453(12) 0.0559(13) 0.0712(13) -0.0151(10) 0.0023(10) 0.0054(10)
C2 0.0469(11) 0.0581(13) 0.0471(10) -0.0035(9) 0.0122(9) 0.0017(9)
C3 0.0574(13) 0.0644(15) 0.0545(12) 0.0025(10) 0.0108(10) 0.0017(10)
C4 0.0778(17) 0.0735(19) 0.0873(18) 0.0238(14) 0.0060(14) -0.0013(13)
C5 0.088(2) 0.079(2) 0.123(3) 0.0357(19) -0.0005(19) -0.0072(16)
C6 0.087(2) 0.060(2) 0.139(3) 0.0139(19) -0.0074(19) 0.0035(15)
C7 0.0691(16) 0.0603(18) 0.104(2) -0.0044(14) -0.0029(14) 0.0054(13)
C8 0.0465(12) 0.0527(14) 0.0737(14) -0.0010(11) -0.0058(10) 0.0010(10)
C9 0.0544(13) 0.0583(15) 0.0656(13) 0.0072(10) -0.0012(10) -0.0024(10)
C10 0.0482(12) 0.0541(13) 0.0491(11) -0.0020(8) 0.0158(9) 0.0042(9)
C11 0.0675(15) 0.0788(17) 0.0472(11) -0.0033(10) 0.0102(11) 0.0147(12)
C12 0.0701(16) 0.0814(18) 0.0648(14) 0.0166(12) 0.0155(12) 0.0227(13)
C13 0.0790(18) 0.0736(18) 0.0892(18) 0.0056(13) 0.0211(14) 0.0276(14)
C14 0.092(2) 0.0701(17) 0.0745(16) -0.0154(12) 0.0226(14) 0.0209(14)
C15 0.0670(15) 0.0702(15) 0.0505(12) -0.0043(10) 0.0163(11) 0.0099(12)

loop_
_atom_type_symbol
_atom_type_description
_atom_type_scat_dispersion_real
_atom_type_scat_dispersion_imag
_atom_type_scat_source
S S 0.1246 0.1234 'International Tables Vol C Tables 4.2.6.8 and 6.1.1.4'
O O 0.0106 0.0060 'International Tables Vol C Tables 4.2.6.8 and 6.1.1.4'
H H 0.0000 0.0000 'International Tables Vol C Tables 4.2.6.8 and 6.1.1.4'
C C 0.0033 0.0016 'International Tables Vol C Tables 4.2.6.8 and 6.1.1.4'

loop_
_geom_angle_atom_site_label_1
_geom_angle_atom_site_label_2
_geom_angle_atom_site_label_3
_geom_angle
_geom_angle_site_symmetry_1
_geom_angle_site_symmetry_3
_geom_angle_publ_flag
O1 C1 C8 116.84(18) . . ?
O1 C1 S1 116.02(16) . . ?
O1 C2 C10 109.77(15) . . ?
C1 O1 C2 123.92(16) . . ?
C2 C3 C9 121.0(2) . . ?
C2 C10 C15 114.07(16) . . ?
C2 C10 C11 111.09(16) . . ?
C2 C10 H10 105.9(10) . . ?
C2 C3 H3 119.5(11) . . ?
C3 C2 O1 119.91(19) . . ?
C3 C2 C10 130.30(18) . . ?
C4 C5 C6 120.9(3) . . ?
C4 C9 C3 122.2(2) . . ?
C4 C5 H5 121.2(16) . . ?
C5 C4 C9 120.0(3) . . ?
C5 C4 H4 120.9(14) . . ?
C5 C6 H6 121.3(17) . . ?
C6 C7 C8 119.3(3) . . ?
C6 C7 H7 124.2(13) . . ?
C6 C5 H5 117.9(16) . . ?
C7 C6 C5 120.8(3) . . ?
C7 C6 H6 117.8(17) . . ?
C7 C8 C1 120.6(2) . . ?
C8 C9 C4 119.2(2) . . ?
C8 C9 C3 118.6(2) . . ?
C8 C1 S1 127.14(17) . . ?
C8 C7 H7 116.4(13) . . ?
C9 C8 C7 119.8(2) . . ?
C9 C3 H3 119.5(11) . . ?
C9 C4 H4 119.1(14) . . ?
C9 C8 C1 119.63(19) . . ?
C10 C11 H11A 107.4(12) . . ?
C10 C11 H11B 108.4(12) . . ?
C10 C15 H15B 109.4(10) . . ?
C10 C15 C14 110.63(18) . . ?
C10 C15 H15A 105.4(10) . . ?
C11 C12 C13 111.1(2) . . ?
C11 C10 H10 108.6(10) . . ?
C11 C12 H12A 111.7(14) . . ?
C11 C12 H12B 109.5(11) . . ?
C12 C11 C10 111.11(18) . . ?
C12 C11 H11A 110.2(13) . . ?
C12 C11 H11B 114.3(12) . . ?
C12 C13 H13A 110.5(14) . . ?
C12 C13 H13B 106.3(13) . . ?
C13 C14 C15 111.6(2) . . ?
C13 C14 H14A 110.8(16) . . ?
C13 C14 H14B 111.0(12) . . ?
C13 C12 H12A 110.5(13) . . ?
C13 C12 H12B 107.7(12) . . ?
C14 C13 C12 110.4(2) . . ?
C14 C13 H13A 110.5(14) . . ?
C14 C15 H15A 111.4(10) . . ?
C14 C13 H13B 110.1(13) . . ?
C14 C15 H15B 112.9(11) . . ?
C15 C14 H14B 105.7(12) . . ?
C15 C10 H10 106.8(10) . . ?
C15 C14 H14A 108.7(16) . . ?
C15 C10 C11 110.06(16) . . ?
H11A C11 H11B 105.0(17) . . ?
H12A C12 H12B 106.1(18) . . ?
H13A C13 H13B 108.8(19) . . ?
H14A C14 H14B 109(2) . . ?
H15A C15 H15B 106.9(15) . . ?

loop_
_geom_bond_atom_site_label_1
_geom_bond_atom_site_label_2
_geom_bond_distance
_geom_bond_site_symmetry_2
_geom_bond_publ_flag
S1 C1 1.636(2) . ?
O1 C1 1.359(2) . ?
O1 C2 1.382(2) . ?
C1 C8 1.445(3) . ?
C2 C3 1.328(3) . ?
C2 C10 1.489(3) . ?
C3 C9 1.429(3) . ?
C3 H3 1.014(14) . ?
C4 C5 1.369(4) . ?
C4 C9 1.405(3) . ?
C4 H4 1.036(16) . ?
C5 C6 1.384(4) . ?
C5 H5 1.042(17) . ?
C6 C7 1.373(4) . ?
C6 H6 1.024(18) . ?
C7 C8 1.411(3) . ?
C7 H7 1.013(15) . ?
C8 C9 1.404(3) . ?
C10 C15 1.518(2) . ?
C10 C11 1.527(3) . ?
C10 H10 1.041(14) . ?
C11 C12 1.516(3) . ?
C11 H11A 1.077(16) . ?
C11 H11B 1.028(15) . ?
C12 C13 1.518(3) . ?
C12 H12A 1.045(16) . ?
C12 H12B 1.065(16) . ?
C13 C14 1.518(3) . ?
C13 H13A 1.033(16) . ?
C13 H13B 1.075(16) . ?
C14 C15 1.524(3) . ?
C14 H14A 1.063(17) . ?
C14 H14B 1.045(16) . ?
C15 H15A 1.030(14) . ?
C15 H15B 1.033(15) . ?

loop_
_geom_torsion_atom_site_label_1
_geom_torsion_atom_site_label_2
_geom_torsion_atom_site_label_3
_geom_torsion_atom_site_label_4
_geom_torsion
_geom_torsion_site_symmetry_1
_geom_torsion_site_symmetry_2
_geom_torsion_site_symmetry_3
_geom_torsion_site_symmetry_4
_geom_torsion_publ_flag
S1 C1 C8 C7 4.3(3) . . . . ?
S1 C1 C8 C9 -175.91(15) . . . . ?
O1 C1 C8 C9 3.4(3) . . . . ?
O1 C1 C8 C7 -176.33(17) . . . . ?
O1 C2 C10 C15 167.60(16) . . . . ?
O1 C2 C10 C11 -67.3(2) . . . . ?
O1 C2 C3 C9 2.2(3) . . . . ?
C1 O1 C2 C3 -0.5(3) . . . . ?
C1 O1 C2 C10 177.99(15) . . . . ?
C1 C8 C9 C4 179.01(18) . . . . ?
C1 C8 C9 C3 -2.0(3) . . . . ?
C2 C3 C9 C8 -0.9(3) . . . . ?
C2 C3 C9 C4 178.1(2) . . . . ?
C2 C10 C11 C12 175.57(18) . . . . ?
C2 O1 C1 C8 -2.3(2) . . . . ?
C2 C10 C15 C14 -177.77(18) . . . . ?
C2 O1 C1 S1 177.16(13) . . . . ?
C3 C2 C10 C15 -14.1(3) . . . . ?
C3 C2 C10 C11 111.0(2) . . . . ?
C4 C5 C6 C7 0.1(4) . . . . ?
C5 C4 C9 C8 1.5(3) . . . . ?
C5 C4 C9 C3 -177.6(2) . . . . ?
C5 C6 C7 C8 0.1(4) . . . . ?
C6 C7 C8 C9 0.5(3) . . . . ?
C6 C7 C8 C1 -179.8(2) . . . . ?
C7 C8 C9 C4 -1.2(3) . . . . ?
C7 C8 C9 C3 177.81(18) . . . . ?
C9 C4 C5 C6 -0.9(4) . . . . ?
C10 C2 C3 C9 -176.01(18) . . . . ?
C10 C11 C12 C13 57.0(3) . . . . ?
C11 C10 C15 C14 56.6(2) . . . . ?
C11 C12 C13 C14 -55.9(3) . . . . ?
C12 C13 C14 C15 55.9(3) . . . . ?
C13 C14 C15 C10 -56.8(3) . . . . ?
C15 C10 C11 C12 -57.1(2) . . . . ?

loop_
_cod_related_entry_id
_cod_related_entry_database
_cod_related_entry_code
1 ChemSpider 25940748
